data_2236414
loop_
_publ_author_name
'Ohta, Akira'
'Hattori, Kazuki'
'Kobayashi, Takashi'
'Naito, Hiroyoshi'
'Kawase, Takeshi'
'Kitamura, Chitoshi'

_publ_section_title
;
 2,6-Dimethoxy-9,10-anthraquinone
;
_journal_coeditor_code KJ2210
_journal_issue 10
_journal_name_full 'Acta Crystallographica Section E'
_journal_page_first o2843
_journal_paper_doi 10.1107/S1600536812037361
_journal_volume 68
_journal_year 2012
_chemical_formula_iupac 'C16 H12 O4'
_chemical_formula_moiety 'C16 H12 O4'
_chemical_formula_sum 'C16 H12 O4'
_chemical_formula_weight 268.26
_chemical_name_common
;
2,6-dimethoxy-9,10-anthraquinone
;
_chemical_name_systematic
;
2,6-dimethoxyanthracene-9,10-dione
;
_space_group_IT_number 14
_symmetry_cell_setting monoclinic
_symmetry_space_group_name_Hall '-P 2yab'
_symmetry_space_group_name_H-M 'P 1 21/a 1'
_atom_sites_solution_hydrogens geom
_atom_sites_solution_primary direct
_atom_sites_solution_secondary difmap
_cell_angle_alpha 90
_cell_angle_beta 109.499(3)
_cell_angle_gamma 90
_cell_formula_units_Z 4
_cell_length_a 16.2689(19)
_cell_length_b 3.9357(4)
_cell_length_c 19.9510(19)
_cell_measurement_reflns_used 5015
_cell_measurement_temperature 223
_cell_measurement_theta_max 27.47
_cell_measurement_theta_min 3.185
_cell_volume 1204.2(2)
_computing_cell_refinement 'PROCESS-AUTO (Rigaku, 1998)'
_computing_data_collection 'RAPID-AUTO (Rigaku, 1999)'
_computing_data_reduction 'PROCESS-AUTO (Rigaku, 1998)'
_computing_molecular_graphics 'ORTEP-3 for Windows (Farrugia, 1997)'
_computing_publication_material 'WinGX (Farrugia, 1999)'
_computing_structure_refinement 'SHELXL97 (Sheldrick, 2008)'
_computing_structure_solution 'SIR2004 (Burla <i>et al.</i>, 2005)'
_diffrn_ambient_temperature 223
_diffrn_detector_area_resol_mean 10
_diffrn_measured_fraction_theta_full 0.997
_diffrn_measured_fraction_theta_max 0.997
_diffrn_measurement_device_type 'Rigaku R-AXIS RAPID'
_diffrn_measurement_method \w
_diffrn_radiation_monochromator graphite
_diffrn_radiation_type MoK\a
_diffrn_radiation_wavelength 0.71073
_diffrn_reflns_av_R_equivalents 0.066
_diffrn_reflns_limit_h_max 21
_diffrn_reflns_limit_h_min -21
_diffrn_reflns_limit_k_max 5
_diffrn_reflns_limit_k_min -4
_diffrn_reflns_limit_l_max 25
_diffrn_reflns_limit_l_min -22
_diffrn_reflns_number 10392
_diffrn_reflns_theta_full 27.47
_diffrn_reflns_theta_max 27.47
_diffrn_reflns_theta_min 3.19
_diffrn_standards_number 0
_exptl_absorpt_coefficient_mu 0.107
_exptl_absorpt_correction_type none
_exptl_crystal_colour yellow
_exptl_crystal_density_diffrn 1.48
_exptl_crystal_density_method 'not measured'
_exptl_crystal_description prism
_exptl_crystal_F_000 560
_exptl_crystal_size_max 0.58
_exptl_crystal_size_mid 0.08
_exptl_crystal_size_min 0.06
_refine_diff_density_max 0.256
_refine_diff_density_min -0.282
_refine_ls_extinction_method none
_refine_ls_goodness_of_fit_ref 0.995
_refine_ls_hydrogen_treatment constr
_refine_ls_matrix_type full
_refine_ls_number_parameters 183
_refine_ls_number_reflns 2743
_refine_ls_number_restraints 0
_refine_ls_restrained_S_all 0.995
_refine_ls_R_factor_all 0.0983
_refine_ls_R_factor_gt 0.057
_refine_ls_shift/su_max 0
_refine_ls_shift/su_mean 0
_refine_ls_structure_factor_coef Fsqd
_refine_ls_weighting_details 'calc w=1/[\s^2^(Fo^2^)+(0.0915P)^2^+0.0000P] where P=(Fo^2^+2Fc^2^)/3'
_refine_ls_weighting_scheme calc
_refine_ls_wR_factor_gt 0.139
_refine_ls_wR_factor_ref 0.1783
_reflns_number_gt 1501
_reflns_number_total 2743
_reflns_threshold_expression I>2\s(I)
_cod_data_source_file kj2210.cif
_cod_data_source_block I
_cod_original_sg_symbol_H-M 'P 21/a'
_cod_database_code 2236414
_cod_database_fobs_code 2236414

loop_
_symmetry_equiv_pos_as_xyz
'x, y, z'
'-x+1/2, y+1/2, -z'
'-x, -y, -z'
'x-1/2, -y-1/2, z'

loop_
_atom_site_type_symbol
_atom_site_label
_atom_site_fract_x
_atom_site_fract_y
_atom_site_fract_z
_atom_site_U_iso_or_equiv
_atom_site_adp_type
_atom_site_calc_flag
_atom_site_refinement_flags
_atom_site_occupancy
_atom_site_symmetry_multiplicity
C C1 0.10535(16) 0.2528(6) 0.13534(12) 0.0412(6) Uani d . 1 1
H H1 0.0785 0.1497 0.1652 0.049 Uiso calc R 1 1
C C2 0.19519(17) 0.2826(6) 0.15742(12) 0.0424(6) Uani d . 1 1
C C3 0.23494(17) 0.4388(6) 0.11278(12) 0.0452(6) Uani d . 1 1
H H3 0.296 0.4582 0.1275 0.054 Uiso calc R 1 1
C C4 0.18464(17) 0.5631(6) 0.04772(12) 0.0444(6) Uani d . 1 1
H H4 0.2117 0.6696 0.0184 0.053 Uiso calc R 1 1
C C5 0.09401(16) 0.5337(6) 0.02449(11) 0.0387(6) Uani d . 1 1
C C6 0.05487(16) 0.3753(6) 0.06904(11) 0.0389(6) Uani d . 1 1
C C7 -0.04125(16) 0.3291(6) 0.04555(11) 0.0416(6) Uani d . 1 1
C C8 0.21230(19) 0.0119(7) 0.26849(13) 0.0522(7) Uani d . 1 1
H H8A 0.179 -0.1854 0.2455 0.078 Uiso calc R 1 1
H H8B 0.1741 0.1718 0.2805 0.078 Uiso calc R 1 1
H H8C 0.2581 -0.0583 0.3115 0.078 Uiso calc R 1 1
O O1 -0.07545(12) 0.1767(5) 0.08334(8) 0.0541(5) Uani d . 1 1
O O2 0.25054(12) 0.1718(5) 0.22088(8) 0.0506(5) Uani d . 1 1
C C9 0.47309(16) 0.1926(6) 0.36503(12) 0.0401(6) Uani d . 1 1
H H9 0.4168 0.1898 0.331 0.048 Uiso calc R 1 1
C C10 0.54271(17) 0.0488(6) 0.34963(12) 0.0424(6) Uani d . 1 1
C C11 0.62617(17) 0.0536(6) 0.39982(12) 0.0444(6) Uani d . 1 1
H H11 0.6731 -0.0422 0.3888 0.053 Uiso calc R 1 1
C C12 0.64007(17) 0.1983(6) 0.46545(12) 0.0430(6) Uani d . 1 1
H H12 0.6965 0.1982 0.4993 0.052 Uiso calc R 1 1
C C13 0.57121(15) 0.3458(6) 0.48250(11) 0.0380(6) Uani d . 1 1
C C14 0.48757(15) 0.3411(6) 0.43153(11) 0.0377(5) Uani d . 1 1
C C15 0.41234(15) 0.4966(6) 0.44723(12) 0.0409(6) Uani d . 1 1
C C16 0.45117(19) -0.1244(8) 0.23357(13) 0.0556(7) Uani d . 1 1
H H16A 0.4122 -0.2454 0.2529 0.083 Uiso calc R 1 1
H H16B 0.4552 -0.2453 0.1924 0.083 Uiso calc R 1 1
H H16C 0.4287 0.1026 0.2196 0.083 Uiso calc R 1 1
O O3 0.33925(12) 0.4938(5) 0.40245(8) 0.0542(5) Uani d . 1 1
O O4 0.53622(12) -0.1021(5) 0.28663(8) 0.0520(5) Uani d . 1 1

loop_
_atom_site_aniso_label
_atom_site_aniso_U_11
_atom_site_aniso_U_22
_atom_site_aniso_U_33
_atom_site_aniso_U_12
_atom_site_aniso_U_13
_atom_site_aniso_U_23
C1 0.0444(15) 0.0426(13) 0.0369(11) -0.0015(11) 0.0141(10) -0.0030(10)
C2 0.0446(15) 0.0446(13) 0.0363(11) 0.0018(11) 0.0110(10) -0.0005(10)
C3 0.0375(14) 0.0536(15) 0.0446(13) 0.0014(11) 0.0137(11) 0.0008(12)
C4 0.0445(15) 0.0486(14) 0.0421(13) -0.0036(11) 0.0172(11) -0.0037(11)
C5 0.0400(14) 0.0402(12) 0.0369(11) -0.0008(10) 0.0144(10) -0.0015(10)
C6 0.0425(14) 0.0399(12) 0.0361(11) -0.0016(10) 0.0154(10) -0.0019(10)
C7 0.0439(15) 0.0441(14) 0.0374(12) -0.0019(11) 0.0145(11) -0.0030(11)
C8 0.0523(17) 0.0594(16) 0.0422(13) 0.0005(13) 0.0122(12) 0.0069(12)
O1 0.0466(11) 0.0721(12) 0.0454(9) -0.0061(9) 0.0177(8) 0.0096(9)
O2 0.0437(11) 0.0645(12) 0.0410(9) 0.0022(8) 0.0106(8) 0.0088(8)
C9 0.0391(14) 0.0429(13) 0.0351(11) 0.0013(10) 0.0081(9) 0.0056(10)
C10 0.0459(15) 0.0433(13) 0.0386(12) 0.0012(11) 0.0149(11) 0.0013(11)
C11 0.0416(15) 0.0480(14) 0.0446(13) 0.0034(11) 0.0158(11) 0.0052(11)
C12 0.0367(14) 0.0455(13) 0.0448(13) 0.0014(10) 0.0109(10) 0.0042(11)
C13 0.0346(13) 0.0396(12) 0.0388(12) 0.0009(10) 0.0110(10) 0.0053(10)
C14 0.0354(13) 0.0376(12) 0.0389(11) 0.0014(10) 0.0108(10) 0.0075(10)
C15 0.0354(14) 0.0425(13) 0.0405(12) 0.0011(10) 0.0068(10) 0.0066(11)
C16 0.0592(19) 0.0597(17) 0.0421(13) 0.0018(13) 0.0094(12) -0.0066(13)
O3 0.0367(11) 0.0701(12) 0.0484(10) 0.0058(9) 0.0042(8) -0.0043(9)
O4 0.0524(12) 0.0620(11) 0.0413(9) 0.0031(9) 0.0153(8) -0.0049(8)

loop_
_atom_type_symbol
_atom_type_description
_atom_type_scat_dispersion_real
_atom_type_scat_dispersion_imag
_atom_type_scat_source
C C 0.0033 0.0016 'International Tables Vol C Tables 4.2.6.8 and 6.1.1.4'
H H 0 0 'International Tables Vol C Tables 4.2.6.8 and 6.1.1.4'
O O 0.0106 0.006 'International Tables Vol C Tables 4.2.6.8 and 6.1.1.4'

loop_
_geom_angle_atom_site_label_1
_geom_angle_atom_site_label_2
_geom_angle_atom_site_label_3
_geom_angle_site_symmetry_1
_geom_angle_site_symmetry_3
_geom_angle
C2 C1 C6 . . 120.0(2)
C2 C1 H1 . . 120
C6 C1 H1 . . 120
O2 C2 C1 . . 124.8(2)
O2 C2 C3 . . 115.4(2)
C1 C2 C3 . . 119.7(2)
C4 C3 C2 . . 120.0(2)
C4 C3 H3 . . 120
C2 C3 H3 . . 120
C3 C4 C5 . . 121.0(2)
C3 C4 H4 . . 119.5
C5 C4 H4 . . 119.5
C4 C5 C6 . . 118.7(2)
C4 C5 C7 . 3_565 120.0(2)
C6 C5 C7 . 3_565 121.3(2)
C1 C6 C5 . . 120.6(2)
C1 C6 C7 . . 118.9(2)
C5 C6 C7 . . 120.5(2)
O1 C7 C5 . 3_565 121.2(2)
O1 C7 C6 . . 120.6(2)
C5 C7 C6 3_565 . 118.2(2)
O2 C8 H8A . . 109.5
O2 C8 H8B . . 109.5
H8A C8 H8B . . 109.5
O2 C8 H8C . . 109.5
H8A C8 H8C . . 109.5
H8B C8 H8C . . 109.5
C2 O2 C8 . . 117.2(2)
C10 C9 C14 . . 119.3(2)
C10 C9 H9 . . 120.3
C14 C9 H9 . . 120.3
O4 C10 C9 . . 124.3(2)
O4 C10 C11 . . 115.2(2)
C9 C10 C11 . . 120.4(2)
C12 C11 C10 . . 120.1(2)
C12 C11 H11 . . 120
C10 C11 H11 . . 120
C11 C12 C13 . . 120.8(2)
C11 C12 H12 . . 119.6
C13 C12 H12 . . 119.6
C12 C13 C14 . . 118.7(2)
C12 C13 C15 . 3_666 120.0(2)
C14 C13 C15 . 3_666 121.3(2)
C9 C14 C13 . . 120.7(2)
C9 C14 C15 . . 118.8(2)
C13 C14 C15 . . 120.6(2)
O3 C15 C13 . 3_666 121.4(2)
O3 C15 C14 . . 120.5(2)
C13 C15 C14 3_666 . 118.1(2)
O4 C16 H16A . . 109.5
O4 C16 H16B . . 109.5
H16A C16 H16B . . 109.5
O4 C16 H16C . . 109.5
H16A C16 H16C . . 109.5
H16B C16 H16C . . 109.5
C10 O4 C16 . . 117.7(2)

loop_
_geom_bond_atom_site_label_1
_geom_bond_atom_site_label_2
_geom_bond_site_symmetry_2
_geom_bond_distance
C1 C2 . 1.384(4)
C1 C6 . 1.390(3)
C1 H1 . 0.94
C2 O2 . 1.357(3)
C2 C3 . 1.405(3)
C3 C4 . 1.373(3)
C3 H3 . 0.94
C4 C5 . 1.395(4)
C4 H4 . 0.94
C5 C6 . 1.401(3)
C5 C7 3_565 1.477(3)
C6 C7 . 1.486(3)
C7 O1 . 1.232(3)
C7 C5 3_565 1.477(3)
C8 O2 . 1.442(3)
C8 H8A . 0.97
C8 H8B . 0.97
C8 H8C . 0.97
C9 C10 . 1.389(3)
C9 C14 . 1.396(3)
C9 H9 . 0.94
C10 O4 . 1.362(3)
C10 C11 . 1.392(3)
C11 C12 . 1.376(3)
C11 H11 . 0.94
C12 C13 . 1.401(3)
C12 H12 . 0.94
C13 C14 . 1.401(3)
C13 C15 3_666 1.474(3)
C14 C15 . 1.492(3)
C15 O3 . 1.226(3)
C15 C13 3_666 1.474(3)
C16 O4 . 1.437(3)
C16 H16A . 0.97
C16 H16B . 0.97
C16 H16C . 0.97

loop_
_geom_torsion_atom_site_label_1
_geom_torsion_atom_site_label_2
_geom_torsion_atom_site_label_3
_geom_torsion_atom_site_label_4
_geom_torsion_site_symmetry_1
_geom_torsion_site_symmetry_4
_geom_torsion
C6 C1 C2 O2 . . -179.9(2)
C6 C1 C2 C3 . . 0.4(4)
O2 C2 C3 C4 . . -179.3(2)
C1 C2 C3 C4 . . 0.4(4)
C2 C3 C4 C5 . . -0.7(4)
C3 C4 C5 C6 . . 0.2(3)
C3 C4 C5 C7 . 3_565 179.7(2)
C2 C1 C6 C5 . . -0.9(4)
C2 C1 C6 C7 . . 177.9(2)
C4 C5 C6 C1 . . 0.6(3)
C7 C5 C6 C1 3_565 . -178.9(2)
C4 C5 C6 C7 . . -178.1(2)
C7 C5 C6 C7 3_565 . 2.4(4)
C1 C6 C7 O1 . . -1.9(3)
C5 C6 C7 O1 . . 176.8(2)
C1 C6 C7 C5 . 3_565 178.9(2)
C5 C6 C7 C5 . 3_565 -2.3(4)
C1 C2 O2 C8 . . -0.1(3)
C3 C2 O2 C8 . . 179.6(2)
C14 C9 C10 O4 . . -179.9(2)
C14 C9 C10 C11 . . -0.2(4)
O4 C10 C11 C12 . . -179.7(2)
C9 C10 C11 C12 . . 0.6(4)
C10 C11 C12 C13 . . -0.7(4)
C11 C12 C13 C14 . . 0.4(4)
C11 C12 C13 C15 . 3_666 -179.2(2)
C10 C9 C14 C13 . . -0.1(3)
C10 C9 C14 C15 . . 179.6(2)
C12 C13 C14 C9 . . 0.0(3)
C15 C13 C14 C9 3_666 . 179.6(2)
C12 C13 C14 C15 . . -179.7(2)
C15 C13 C14 C15 3_666 . -0.1(4)
C9 C14 C15 O3 . . -0.1(3)
C13 C14 C15 O3 . . 179.6(2)
C9 C14 C15 C13 . 3_666 -179.6(2)
C13 C14 C15 C13 . 3_666 0.1(4)
C9 C10 O4 C16 . . -2.3(3)
C11 C10 O4 C16 . . 178.0(2)
